data_4501502
loop_
_publ_author_name
'Feng, Rui'
'Jiang, Fei-Long'
'Wu, Ming-Yan'
'Chen, Lian'
'Yan, Chun-Feng'
'Hong, Mao-Chun'

_publ_section_title
;
 Structures and Photoluminescent Properties of the Lanthanide Coordination
 Complexes with Hydroxyquinoline Carboxylate Ligands
;
_journal_issue 5
_journal_name_full 'Crystal Growth &amp; Design'
_journal_page_first 2306
_journal_paper_doi 10.1021/cg100026d
_journal_volume 10
_journal_year 2010
_chemical_formula_moiety 'C60 H44 N6 O22 Pr2, 2(C3 H7 N O), 2(H2 O)'
_chemical_formula_sum 'C66 H62 N8 O26 Pr2'
_chemical_formula_weight 1665.06
_chemical_name_systematic
; 
 ? 
;
_space_group_IT_number 2
_symmetry_cell_setting triclinic
_symmetry_space_group_name_Hall '-P 1'
_symmetry_space_group_name_H-M 'P -1'
_atom_sites_solution_hydrogens geom
_atom_sites_solution_primary direct
_atom_sites_solution_secondary difmap
_audit_creation_method SHELXL-97
_cell_angle_alpha 94.054(2)
_cell_angle_beta 112.888(4)
_cell_angle_gamma 97.006(4)
_cell_formula_units_Z 1
_cell_length_a 11.3823(13)
_cell_length_b 12.0883(10)
_cell_length_c 13.1848(13)
_cell_measurement_reflns_used 4256
_cell_measurement_temperature 293(2)
_cell_measurement_theta_max 27.4797
_cell_measurement_theta_min 3.0676
_cell_volume 1644.9(3)
_computing_structure_refinement 'SHELXL-97 (Sheldrick, 1997)'
_computing_structure_solution 'SHELXS-97 (Sheldrick, 1990)'
_diffrn_ambient_temperature 293(2)
_diffrn_measured_fraction_theta_full 0.956
_diffrn_measured_fraction_theta_max 0.956
_diffrn_measurement_device_type
;
Mercury70 (2x2 bin mode)
;
_diffrn_measurement_method CCD_Profile_fitting
_diffrn_radiation_monochromator graphite
_diffrn_radiation_source 'fine-focus sealed tube'
_diffrn_radiation_type MoK\a
_diffrn_radiation_wavelength 0.71073
_diffrn_reflns_av_R_equivalents 0.0288
_diffrn_reflns_av_sigmaI/netI 0.0492
_diffrn_reflns_limit_h_max 12
_diffrn_reflns_limit_h_min -13
_diffrn_reflns_limit_k_max 14
_diffrn_reflns_limit_k_min -14
_diffrn_reflns_limit_l_max 15
_diffrn_reflns_limit_l_min -15
_diffrn_reflns_number 10481
_diffrn_reflns_theta_full 25.00
_diffrn_reflns_theta_max 25.00
_diffrn_reflns_theta_min 2.02
_diffrn_standards_number 7052
_exptl_absorpt_coefficient_mu 1.556
_exptl_absorpt_correction_T_max 0.9262
_exptl_absorpt_correction_T_min 0.8352
_exptl_absorpt_correction_type multi-scan
_exptl_crystal_colour White
_exptl_crystal_density_diffrn 1.681
_exptl_crystal_density_method 'not measured'
_exptl_crystal_description Prism
_exptl_crystal_F_000 840
_exptl_crystal_size_max 0.12
_exptl_crystal_size_mid 0.12
_exptl_crystal_size_min 0.05
_refine_diff_density_max 0.985
_refine_diff_density_min -0.489
_refine_diff_density_rms 0.092
_refine_ls_extinction_method none
_refine_ls_goodness_of_fit_ref 1.099
_refine_ls_hydrogen_treatment constr
_refine_ls_matrix_type full
_refine_ls_number_parameters 464
_refine_ls_number_reflns 5550
_refine_ls_number_restraints 0
_refine_ls_restrained_S_all 1.099
_refine_ls_R_factor_all 0.0395
_refine_ls_R_factor_gt 0.0346
_refine_ls_shift/su_max 0.001
_refine_ls_shift/su_mean 0.000
_refine_ls_structure_factor_coef Fsqd
_refine_ls_weighting_details 'calc w=1/[\s^2^(Fo^2^)+(0.0231P)^2^+2.1448P] where P=(Fo^2^+2Fc^2^)/3'
_refine_ls_weighting_scheme calc
_refine_ls_wR_factor_gt 0.0701
_refine_ls_wR_factor_ref 0.0739
_reflns_number_gt 5106
_reflns_number_total 5550
_reflns_threshold_expression >2sigma(I)
_cod_data_source_file cg100026d_si_001.cif
_cod_data_source_block complex7
_cod_depositor_comments
;
The following automatic conversions were performed:

'_exptl_absorpt_correction_type' value 'Multi-scan' changed to
'multi-scan' according to
/home/saulius/struct/CIF-dictionaries/cif_core.dic dictionary named
'cif_core.dic' version 2.4.2 from 2011-04-26.

Automatic conversion script
Id: cif_fix_values 1715 2011-07-08 13:25:40Z adriana 
;
_cod_original_sg_symbol_Hall -P_1
_cod_original_sg_symbol_H-M p_-1
_cod_database_code 4501502

loop_
_symmetry_equiv_pos_as_xyz
'x, y, z'
'-x, -y, -z'

loop_
_atom_site_label
_atom_site_type_symbol
_atom_site_fract_x
_atom_site_fract_y
_atom_site_fract_z
_atom_site_U_iso_or_equiv
_atom_site_adp_type
_atom_site_occupancy
_atom_site_symmetry_multiplicity
_atom_site_calc_flag
_atom_site_refinement_flags
Pr1 Pr 0.11764(2) 0.512044(17) 0.666531(16) 0.01940(8) Uani 1 1 d .
O4 O 0.2959(2) 0.6748(2) 0.7111(2) 0.0253(6) Uani 1 1 d .
O1 O -0.0419(3) 0.3748(2) 0.4900(2) 0.0258(6) Uani 1 1 d .
O11 O 0.3305(3) 0.4575(2) 0.7938(2) 0.0346(7) Uani 1 1 d .
O9 O 0.4130(3) 0.4231(3) 0.1863(2) 0.0450(9) Uani 1 1 d .
O10 O 0.0779(3) 0.4472(3) 0.8252(2) 0.0467(9) Uani 1 1 d .
O7 O 0.2250(3) 0.4717(2) 0.5420(2) 0.0273(6) Uani 1 1 d .
O3 O -0.1331(3) 0.0227(3) 0.2046(2) 0.0416(8) Uani 1 1 d .
O2 O 0.0784(3) 0.2963(2) 0.6313(2) 0.0423(8) Uani 1 1 d .
O5 O 0.2021(3) 0.6750(2) 0.8282(2) 0.0326(7) Uani 1 1 d .
O8 O 0.0971(3) 0.4480(3) 0.3609(2) 0.0352(7) Uani 1 1 d .
O6 O 0.6361(3) 0.7680(2) 1.1754(2) 0.0386(8) Uani 1 1 d .
N1 N -0.1789(3) -0.0329(3) 0.3475(3) 0.0327(9) Uani 1 1 d .
H1 H -0.2111 -0.0987 0.3105 0.039 Uiso 1 1 calc R
N2 N 0.6410(3) 0.8909(3) 1.0557(3) 0.0281(8) Uani 1 1 d .
H2 H 0.7094 0.9292 1.1074 0.034 Uiso 1 1 calc R
N3 N 0.5018(3) 0.3556(3) 0.3491(3) 0.0268(8) Uani 1 1 d .
H3 H 0.5596 0.3349 0.3284 0.032 Uiso 1 1 calc R
C15 C 0.5977(4) 0.9293(3) 0.9533(3) 0.0258(9) Uani 1 1 d .
C29 C 0.6350(4) 0.2797(4) 0.6292(4) 0.0374(11) Uani 1 1 d .
H29 H 0.7063 0.2510 0.6755 0.045 Uiso 1 1 calc R
C24 C 0.4075(4) 0.4019(4) 0.2760(3) 0.0298(10) Uani 1 1 d .
C3 C -0.0703(4) 0.1521(3) 0.3677(3) 0.0282(10) Uani 1 1 d .
H3A H -0.0329 0.2081 0.3396 0.034 Uiso 1 1 calc R
C8 C -0.1910(5) 0.0219(4) 0.6568(4) 0.0481(13) Uani 1 1 d .
H8 H -0.1943 0.0336 0.7261 0.058 Uiso 1 1 calc R
C10 C -0.2443(5) -0.0991(4) 0.4881(4) 0.0435(12) Uani 1 1 d .
H10 H -0.2823 -0.1679 0.4440 0.052 Uiso 1 1 calc R
C21 C 0.2029(4) 0.4461(3) 0.4418(3) 0.0237(9) Uani 1 1 d .
C9 C -0.2481(5) -0.0805(4) 0.5900(5) 0.0497(13) Uani 1 1 d .
H9 H -0.2893 -0.1368 0.6149 0.060 Uiso 1 1 calc R
C23 C 0.3067(4) 0.4258(3) 0.3109(3) 0.0284(10) Uani 1 1 d .
H23 H 0.2354 0.4517 0.2610 0.034 Uiso 1 1 calc R
C1 C -0.0058(4) 0.2887(3) 0.5356(3) 0.0258(9) Uani 1 1 d .
C12 C 0.4183(4) 0.7742(3) 0.8926(3) 0.0228(9) Uani 1 1 d .
C7 C -0.1296(4) 0.1059(4) 0.6211(4) 0.0347(11) Uani 1 1 d .
H7 H -0.0910 0.1739 0.6665 0.042 Uiso 1 1 calc R
C26 C 0.4194(4) 0.3679(3) 0.4918(3) 0.0207(8) Uani 1 1 d .
C11 C 0.2964(4) 0.7057(3) 0.8060(3) 0.0231(9) Uani 1 1 d .
C30 C 0.6202(4) 0.2936(4) 0.5233(4) 0.0333(10) Uani 1 1 d .
H30 H 0.6805 0.2734 0.4969 0.040 Uiso 1 1 calc R
C19 C 0.6243(4) 1.0624(4) 0.8354(4) 0.0368(11) Uani 1 1 d .
H19 H 0.6695 1.1268 0.8247 0.044 Uiso 1 1 calc R
C22 C 0.3119(4) 0.4120(3) 0.4133(3) 0.0212(8) Uani 1 1 d .
C4 C -0.1277(4) 0.0448(4) 0.3005(3) 0.0301(10) Uani 1 1 d .
C16 C 0.4858(4) 0.8698(3) 0.8665(3) 0.0226(9) Uani 1 1 d .
C18 C 0.5150(4) 1.0042(4) 0.7478(4) 0.0372(11) Uani 1 1 d .
H18 H 0.4881 1.0292 0.6784 0.045 Uiso 1 1 calc R
C27 C 0.4389(4) 0.3513(3) 0.6012(3) 0.0266(9) Uani 1 1 d .
H27 H 0.3792 0.3700 0.6289 0.032 Uiso 1 1 calc R
C25 C 0.5131(4) 0.3388(3) 0.4543(3) 0.0236(9) Uani 1 1 d .
C13 C 0.4650(4) 0.7421(3) 0.9949(3) 0.0289(10) Uani 1 1 d .
H13 H 0.4183 0.6817 1.0100 0.035 Uiso 1 1 calc R
C20 C 0.6656(4) 1.0255(4) 0.9372(4) 0.0319(10) Uani 1 1 d .
H20 H 0.7390 1.0646 0.9955 0.038 Uiso 1 1 calc R
C2 C -0.0688(4) 0.1741(3) 0.4698(3) 0.0251(9) Uani 1 1 d .
C6 C -0.1253(4) 0.0892(3) 0.5168(3) 0.0265(9) Uani 1 1 d .
C14 C 0.5846(4) 0.7981(3) 1.0812(3) 0.0268(9) Uani 1 1 d .
C5 C -0.1832(4) -0.0143(3) 0.4505(4) 0.0296(10) Uani 1 1 d .
C17 C 0.4471(4) 0.9108(3) 0.7628(3) 0.0295(10) Uani 1 1 d .
H17 H 0.3736 0.8732 0.7036 0.035 Uiso 1 1 calc R
C28 C 0.5443(4) 0.3080(4) 0.6683(4) 0.0357(11) Uani 1 1 d .
H28 H 0.5549 0.2976 0.7403 0.043 Uiso 1 1 calc R
O12 O -0.1056(4) 0.3198(4) 0.8906(3) 0.0733(12) Uani 1 1 d .
N4 N 0.0260(4) 0.2238(4) 1.0185(4) 0.0501(11) Uani 1 1 d .
C31 C -0.0649(6) 0.2868(5) 0.9826(5) 0.0610(15) Uani 1 1 d .
H31 H -0.1018 0.3083 1.0311 0.073 Uiso 1 1 calc R
C33 C 0.0694(7) 0.1913(6) 1.1286(6) 0.095(2) Uani 1 1 d .
H33A H 0.0213 0.2212 1.1668 0.143 Uiso 1 1 calc R
H33B H 0.1597 0.2204 1.1686 0.143 Uiso 1 1 calc R
H33C H 0.0562 0.1108 1.1237 0.143 Uiso 1 1 calc R
C32 C 0.0927(9) 0.1930(7) 0.9508(7) 0.125(3) Uani 1 1 d .
H32A H 0.1097 0.2569 0.9164 0.187 Uiso 1 1 d R
H32B H 0.0405 0.1319 0.8945 0.187 Uiso 1 1 d R
H32C H 0.1729 0.1708 0.9962 0.187 Uiso 1 1 d R
H11A H 0.3363 0.3939 0.8096 0.077(10) Uiso 1 1 d R
H11B H 0.4026 0.4897 0.8131 0.077(10) Uiso 1 1 d R
H10B H 0.0198 0.4004 0.8232 0.077(10) Uiso 1 1 d R
O13 O 0.2305(6) 0.5212(4) 0.0400(3) 0.1000(18) Uani 1 1 d .
H13A H 0.1473 0.5010 0.0116 0.23(6) Uiso 1 1 d R
H13B H 0.2765 0.4849 0.0901 0.11(3) Uiso 1 1 d R
H10A H 0.1368 0.4814 0.8928 0.077(10) Uiso 1 1 d R

loop_
_atom_site_aniso_label
_atom_site_aniso_U_11
_atom_site_aniso_U_22
_atom_site_aniso_U_33
_atom_site_aniso_U_23
_atom_site_aniso_U_13
_atom_site_aniso_U_12
Pr1 0.01699(14) 0.02182(13) 0.01741(12) 0.00030(8) 0.00557(9) 0.00175(9)
O4 0.0208(16) 0.0293(16) 0.0254(15) -0.0023(12) 0.0109(12) 0.0004(12)
O1 0.0269(16) 0.0183(15) 0.0258(15) 0.0063(11) 0.0034(12) 0.0025(12)
O11 0.0256(17) 0.0385(18) 0.0360(17) 0.0089(14) 0.0066(14) 0.0087(14)
O9 0.045(2) 0.077(3) 0.0294(17) 0.0182(16) 0.0242(16) 0.0296(18)
O10 0.049(2) 0.060(2) 0.0308(18) 0.0117(16) 0.0184(16) -0.0036(18)
O7 0.0212(16) 0.0379(17) 0.0245(15) -0.0014(12) 0.0111(12) 0.0074(13)
O3 0.040(2) 0.043(2) 0.0309(17) -0.0109(14) 0.0082(15) -0.0037(15)
O2 0.054(2) 0.0238(17) 0.0268(17) 0.0020(13) -0.0053(15) -0.0025(15)
O5 0.0247(17) 0.0418(19) 0.0309(16) -0.0066(13) 0.0156(14) -0.0050(14)
O8 0.0172(16) 0.064(2) 0.0243(16) 0.0025(14) 0.0065(13) 0.0133(15)
O6 0.042(2) 0.0383(19) 0.0246(16) 0.0084(13) 0.0025(14) 0.0025(15)
N1 0.031(2) 0.0186(19) 0.038(2) -0.0057(15) 0.0054(17) -0.0022(16)
N2 0.021(2) 0.029(2) 0.0226(18) -0.0003(15) -0.0003(15) -0.0029(16)
N3 0.023(2) 0.033(2) 0.0286(19) 0.0019(15) 0.0135(16) 0.0075(16)
C15 0.022(2) 0.022(2) 0.029(2) 0.0000(17) 0.0063(18) 0.0017(18)
C29 0.033(3) 0.046(3) 0.038(3) 0.019(2) 0.013(2) 0.019(2)
C24 0.028(3) 0.036(3) 0.027(2) -0.0012(18) 0.0139(19) 0.004(2)
C3 0.022(2) 0.028(2) 0.026(2) 0.0027(18) 0.0030(18) -0.0012(19)
C8 0.054(4) 0.046(3) 0.054(3) 0.014(3) 0.031(3) 0.010(3)
C10 0.045(3) 0.026(3) 0.053(3) 0.006(2) 0.015(3) -0.005(2)
C21 0.019(2) 0.026(2) 0.027(2) -0.0003(17) 0.0114(18) 0.0011(18)
C9 0.049(3) 0.040(3) 0.068(4) 0.022(3) 0.031(3) 0.002(3)
C23 0.022(2) 0.037(3) 0.027(2) 0.0039(18) 0.0104(19) 0.0063(19)
C1 0.023(2) 0.029(2) 0.024(2) 0.0004(17) 0.0084(19) 0.0016(18)
C12 0.018(2) 0.023(2) 0.024(2) -0.0015(16) 0.0062(17) 0.0020(17)
C7 0.036(3) 0.032(3) 0.038(3) 0.006(2) 0.017(2) 0.005(2)
C26 0.021(2) 0.017(2) 0.023(2) -0.0018(15) 0.0096(17) -0.0005(17)
C11 0.019(2) 0.023(2) 0.026(2) 0.0017(17) 0.0073(18) 0.0064(18)
C30 0.031(3) 0.034(3) 0.042(3) 0.011(2) 0.020(2) 0.014(2)
C19 0.030(3) 0.031(3) 0.048(3) 0.010(2) 0.015(2) -0.002(2)
C22 0.014(2) 0.023(2) 0.024(2) -0.0034(16) 0.0087(17) -0.0029(17)
C4 0.023(2) 0.030(2) 0.030(2) -0.0015(19) 0.0034(19) 0.0043(19)
C16 0.020(2) 0.023(2) 0.022(2) 0.0003(16) 0.0063(17) 0.0032(18)
C18 0.039(3) 0.035(3) 0.036(3) 0.015(2) 0.013(2) 0.003(2)
C27 0.027(2) 0.026(2) 0.031(2) 0.0034(17) 0.0159(19) 0.0037(19)
C25 0.023(2) 0.020(2) 0.028(2) -0.0005(16) 0.0100(18) 0.0017(17)
C13 0.029(3) 0.029(2) 0.026(2) 0.0006(18) 0.0103(19) -0.0039(19)
C20 0.023(2) 0.028(2) 0.035(2) -0.0015(19) 0.006(2) -0.0047(19)
C2 0.017(2) 0.025(2) 0.028(2) 0.0042(17) 0.0028(17) 0.0032(18)
C6 0.021(2) 0.027(2) 0.031(2) 0.0067(18) 0.0079(18) 0.0067(18)
C14 0.026(2) 0.025(2) 0.025(2) 0.0012(17) 0.0061(19) 0.0013(19)
C5 0.021(2) 0.024(2) 0.039(3) 0.0069(19) 0.0060(19) 0.0021(18)
C17 0.023(2) 0.031(2) 0.027(2) 0.0030(18) 0.0023(18) 0.0016(19)
C28 0.040(3) 0.040(3) 0.033(2) 0.016(2) 0.017(2) 0.013(2)
O12 0.062(3) 0.100(3) 0.065(3) 0.040(2) 0.024(2) 0.025(2)
N4 0.048(3) 0.057(3) 0.051(3) 0.012(2) 0.024(2) 0.011(2)
C31 0.058(4) 0.068(4) 0.070(4) 0.012(3) 0.038(3) 0.013(3)
C33 0.103(6) 0.103(6) 0.075(5) 0.041(4) 0.027(4) 0.015(5)
C32 0.166(9) 0.153(8) 0.110(7) 0.043(6) 0.087(6) 0.108(7)
O13 0.119(4) 0.132(4) 0.038(2) 0.020(3) 0.003(3) 0.076(4)

loop_
_atom_type_symbol
_atom_type_description
_atom_type_scat_dispersion_real
_atom_type_scat_dispersion_imag
_atom_type_scat_source
C C 0.0033 0.0016 'International Tables Vol C Tables 4.2.6.8 and 6.1.1.4'
N N 0.0061 0.0033 'International Tables Vol C Tables 4.2.6.8 and 6.1.1.4'
O O 0.0106 0.0060 'International Tables Vol C Tables 4.2.6.8 and 6.1.1.4'
Pr Pr -0.2180 2.8214 'International Tables Vol C Tables 4.2.6.8 and 6.1.1.4'
H H 0.0000 0.0000 'International Tables Vol C Tables 4.2.6.8 and 6.1.1.4'

loop_
_geom_angle_atom_site_label_1
_geom_angle_atom_site_label_2
_geom_angle_atom_site_label_3
_geom_angle
_geom_angle_site_symmetry_1
_geom_angle_site_symmetry_3
O8 Pr1 O7 134.39(9) 2_566 .
O8 Pr1 O10 74.61(10) 2_566 .
O7 Pr1 O10 142.81(10) . .
O8 Pr1 O1 70.80(9) 2_566 2_566
O7 Pr1 O1 71.53(9) . 2_566
O10 Pr1 O1 144.46(10) . 2_566
O8 Pr1 O4 118.09(10) 2_566 .
O7 Pr1 O4 74.46(9) . .
O10 Pr1 O4 116.28(10) . .
O1 Pr1 O4 74.61(9) 2_566 .
O8 Pr1 O11 148.75(9) 2_566 .
O7 Pr1 O11 76.14(9) . .
O10 Pr1 O11 74.87(10) . .
O1 Pr1 O11 137.57(9) 2_566 .
O4 Pr1 O11 70.76(9) . .
O8 Pr1 O2 102.03(11) 2_566 .
O7 Pr1 O2 76.53(10) . .
O10 Pr1 O2 74.16(11) . .
O1 Pr1 O2 120.82(9) 2_566 .
O4 Pr1 O2 139.85(10) . .
O11 Pr1 O2 75.80(10) . .
O8 Pr1 O5 85.46(9) 2_566 .
O7 Pr1 O5 124.73(9) . .
O10 Pr1 O5 70.79(10) . .
O1 Pr1 O5 98.23(9) 2_566 .
O4 Pr1 O5 50.95(8) . .
O11 Pr1 O5 78.34(9) . .
O2 Pr1 O5 140.67(9) . .
O8 Pr1 O1 75.01(9) 2_566 .
O7 Pr1 O1 69.80(9) . .
O10 Pr1 O1 106.40(10) . .
O1 Pr1 O1 72.39(9) 2_566 .
O4 Pr1 O1 137.22(8) . .
O11 Pr1 O1 120.52(9) . .
O2 Pr1 O1 50.01(8) . .
O5 Pr1 O1 160.17(9) . .
O8 Pr1 C11 105.61(10) 2_566 .
O7 Pr1 C11 99.30(10) . .
O10 Pr1 C11 91.30(11) . .
O1 Pr1 C11 90.23(10) 2_566 .
O4 Pr1 C11 26.23(9) . .
O11 Pr1 C11 68.54(10) . .
O2 Pr1 C11 143.95(10) . .
O5 Pr1 C11 25.44(9) . .
O1 Pr1 C11 161.55(9) . .
O8 Pr1 C1 88.56(11) 2_566 .
O7 Pr1 C1 71.52(10) . .
O10 Pr1 C1 89.99(11) . .
O1 Pr1 C1 97.03(10) 2_566 .
O4 Pr1 C1 145.85(10) . .
O11 Pr1 C1 98.01(10) . .
O2 Pr1 C1 24.63(9) . .
O5 Pr1 C1 160.76(10) . .
O1 Pr1 C1 25.39(9) . .
C11 Pr1 C1 165.59(11) . .
O8 Pr1 Pr1 68.73(6) 2_566 2_566
O7 Pr1 Pr1 65.75(6) . 2_566
O10 Pr1 Pr1 132.06(8) . 2_566
O1 Pr1 Pr1 37.35(6) 2_566 2_566
O4 Pr1 Pr1 107.90(6) . 2_566
O11 Pr1 Pr1 140.16(7) . 2_566
O2 Pr1 Pr1 84.24(6) . 2_566
O5 Pr1 Pr1 133.23(7) . 2_566
O1 Pr1 Pr1 35.04(5) . 2_566
C11 Pr1 Pr1 127.31(8) . 2_566
C1 Pr1 Pr1 59.92(8) . 2_566
C11 O4 Pr1 93.8(2) . .
C1 O1 Pr1 155.6(3) . 2_566
C1 O1 Pr1 92.2(2) . .
Pr1 O1 Pr1 107.61(9) 2_566 .
Pr1 O11 H11A 122.3 . .
Pr1 O11 H11B 129.8 . .
H11A O11 H11B 106.3 . .
Pr1 O10 H10B 127.4 . .
Pr1 O10 H10A 114.3 . .
H10B O10 H10A 118.3 . .
C21 O7 Pr1 142.3(2) . .
C1 O2 Pr1 95.7(2) . .
C11 O5 Pr1 90.8(2) . .
C21 O8 Pr1 137.3(2) . 2_566
C4 N1 C5 124.8(4) . .
C4 N1 H1 117.6 . .
C5 N1 H1 117.6 . .
C14 N2 C15 125.3(3) . .
C14 N2 H2 117.3 . .
C15 N2 H2 117.3 . .
C24 N3 C25 125.1(3) . .
C24 N3 H3 117.4 . .
C25 N3 H3 117.4 . .
N2 C15 C20 119.7(4) . .
N2 C15 C16 119.3(4) . .
C20 C15 C16 120.9(4) . .
C30 C29 C28 120.4(4) . .
C30 C29 H29 119.8 . .
C28 C29 H29 119.8 . .
O9 C24 N3 119.9(4) . .
O9 C24 C23 124.8(4) . .
N3 C24 C23 115.3(4) . .
C2 C3 C4 122.3(4) . .
C2 C3 H3A 118.8 . .
C4 C3 H3A 118.8 . .
C7 C8 C9 120.4(5) . .
C7 C8 H8 119.8 . .
C9 C8 H8 119.8 . .
C9 C10 C5 119.6(5) . .
C9 C10 H10 120.2 . .
C5 C10 H10 120.2 . .
O7 C21 O8 125.3(4) . .
O7 C21 C22 118.2(3) . .
O8 C21 C22 116.4(3) . .
C10 C9 C8 120.6(5) . .
C10 C9 H9 119.7 . .
C8 C9 H9 119.7 . .
C22 C23 C24 122.5(4) . .
C22 C23 H23 118.7 . .
C24 C23 H23 118.7 . .
O2 C1 O1 122.0(4) . .
O2 C1 C2 119.9(3) . .
O1 C1 C2 118.1(3) . .
O2 C1 Pr1 59.7(2) . .
O1 C1 Pr1 62.4(2) . .
C2 C1 Pr1 179.4(3) . .
C13 C12 C16 120.7(4) . .
C13 C12 C11 118.1(4) . .
C16 C12 C11 121.2(3) . .
C8 C7 C6 120.1(4) . .
C8 C7 H7 120.0 . .
C6 C7 H7 120.0 . .
C27 C26 C25 117.0(3) . .
C27 C26 C22 126.4(3) . .
C25 C26 C22 116.6(3) . .
O5 C11 O4 121.0(4) . .
O5 C11 C12 121.0(3) . .
O4 C11 C12 117.9(3) . .
O5 C11 Pr1 63.8(2) . .
O4 C11 Pr1 60.0(2) . .
C12 C11 Pr1 159.4(3) . .
C29 C30 C25 119.4(4) . .
C29 C30 H30 120.3 . .
C25 C30 H30 120.3 . .
C20 C19 C18 120.3(4) . .
C20 C19 H19 119.8 . .
C18 C19 H19 119.8 . .
C23 C22 C26 120.2(3) . .
C23 C22 C21 117.4(3) . .
C26 C22 C21 122.4(3) . .
O3 C4 N1 120.7(4) . .
O3 C4 C3 123.8(4) . .
N1 C4 C3 115.4(4) . .
C15 C16 C17 117.2(4) . .
C15 C16 C12 116.9(3) . .
C17 C16 C12 125.8(4) . .
C17 C18 C19 120.4(4) . .
C17 C18 H18 119.8 . .
C19 C18 H18 119.8 . .
C28 C27 C26 121.4(4) . .
C28 C27 H27 119.3 . .
C26 C27 H27 119.3 . .
N3 C25 C26 120.1(3) . .
N3 C25 C30 118.7(3) . .
C26 C25 C30 121.2(4) . .
C12 C13 C14 122.2(4) . .
C12 C13 H13 118.9 . .
C14 C13 H13 118.9 . .
C19 C20 C15 119.9(4) . .
C19 C20 H20 120.1 . .
C15 C20 H20 120.1 . .
C3 C2 C6 120.6(4) . .
C3 C2 C1 119.2(4) . .
C6 C2 C1 120.2(4) . .
C7 C6 C5 118.8(4) . .
C7 C6 C2 124.1(4) . .
C5 C6 C2 117.0(4) . .
O6 C14 N2 119.8(4) . .
O6 C14 C13 124.9(4) . .
N2 C14 C13 115.3(3) . .
N1 C5 C10 119.8(4) . .
N1 C5 C6 119.7(4) . .
C10 C5 C6 120.5(4) . .
C18 C17 C16 121.3(4) . .
C18 C17 H17 119.3 . .
C16 C17 H17 119.3 . .
C27 C28 C29 120.5(4) . .
C27 C28 H28 119.8 . .
C29 C28 H28 119.8 . .
C31 N4 C32 120.1(5) . .
C31 N4 C33 122.1(5) . .
C32 N4 C33 117.6(5) . .
O12 C31 N4 126.0(5) . .
O12 C31 H31 117.0 . .
N4 C31 H31 117.0 . .
N4 C33 H33A 109.5 . .
N4 C33 H33B 109.5 . .
H33A C33 H33B 109.5 . .
N4 C33 H33C 109.5 . .
H33A C33 H33C 109.5 . .
H33B C33 H33C 109.5 . .
N4 C32 H32A 108.6 . .
N4 C32 H32B 110.2 . .
H32A C32 H32B 109.5 . .
N4 C32 H32C 109.7 . .
H32A C32 H32C 109.5 . .
H32B C32 H32C 109.5 . .
H13A O13 H13B 118.4 . .

loop_
_geom_bond_atom_site_label_1
_geom_bond_atom_site_label_2
_geom_bond_distance
_geom_bond_site_symmetry_2
Pr1 O8 2.443(3) 2_566
Pr1 O7 2.453(3) .
Pr1 O10 2.465(3) .
Pr1 O1 2.485(2) 2_566
Pr1 O4 2.503(3) .
Pr1 O11 2.550(3) .
Pr1 O2 2.569(3) .
Pr1 O5 2.588(3) .
Pr1 O1 2.626(3) .
Pr1 C11 2.885(4) .
Pr1 C1 2.962(4) .
Pr1 Pr1 4.1257(6) 2_566
O4 C11 1.278(4) .
O1 C1 1.271(4) .
O1 Pr1 2.485(2) 2_566
O11 H11A 0.8142 .
O11 H11B 0.7972 .
O9 C24 1.250(5) .
O10 H10B 0.8062 .
O10 H10A 0.9110 .
O7 C21 1.252(4) .
O3 C4 1.249(5) .
O2 C1 1.240(5) .
O5 C11 1.239(5) .
O8 C21 1.264(5) .
O8 Pr1 2.443(3) 2_566
O6 C14 1.252(5) .
N1 C4 1.356(5) .
N1 C5 1.381(5) .
N1 H1 0.8600 .
N2 C14 1.354(5) .
N2 C15 1.380(5) .
N2 H2 0.8600 .
N3 C24 1.346(5) .
N3 C25 1.374(5) .
N3 H3 0.8600 .
C15 C20 1.393(6) .
C15 C16 1.405(5) .
C29 C30 1.366(6) .
C29 C28 1.386(6) .
C29 H29 0.9300 .
C24 C23 1.444(5) .
C3 C2 1.347(5) .
C3 C4 1.440(6) .
C3 H3A 0.9300 .
C8 C7 1.375(6) .
C8 C9 1.391(7) .
C8 H8 0.9300 .
C10 C9 1.365(7) .
C10 C5 1.395(6) .
C10 H10 0.9300 .
C21 C22 1.522(5) .
C9 H9 0.9300 .
C23 C22 1.351(5) .
C23 H23 0.9300 .
C1 C2 1.514(6) .
C12 C13 1.349(5) .
C12 C16 1.445(5) .
C12 C11 1.506(5) .
C7 C6 1.397(6) .
C7 H7 0.9300 .
C26 C27 1.404(5) .
C26 C25 1.408(5) .
C26 C22 1.451(5) .
C30 C25 1.408(5) .
C30 H30 0.9300 .
C19 C20 1.365(6) .
C19 C18 1.390(6) .
C19 H19 0.9300 .
C16 C17 1.409(5) .
C18 C17 1.360(6) .
C18 H18 0.9300 .
C27 C28 1.375(6) .
C27 H27 0.9300 .
C13 C14 1.438(6) .
C13 H13 0.9300 .
C20 H20 0.9300 .
C2 C6 1.445(6) .
C6 C5 1.400(6) .
C17 H17 0.9300 .
C28 H28 0.9300 .
O12 C31 1.234(6) .
N4 C31 1.318(7) .
N4 C32 1.435(7) .
N4 C33 1.441(7) .
C31 H31 0.9300 .
C33 H33A 0.9600 .
C33 H33B 0.9600 .
C33 H33C 0.9600 .
C32 H32A 0.9600 .
C32 H32B 0.9601 .
C32 H32C 0.9600 .
O13 H13A 0.8671 .
O13 H13B 0.8548 .

loop_
_geom_hbond_atom_site_label_D
_geom_hbond_atom_site_label_H
_geom_hbond_atom_site_label_A
_geom_hbond_distance_DH
_geom_hbond_distance_HA
_geom_hbond_distance_DA
_geom_hbond_angle_DHA
_geom_hbond_site_symmetry_A
N2 H2 O3 0.86 1.91 2.763(5) 171.4 1_666
N3 H3 O4 0.86 1.92 2.767(4) 166.7 2_666
O11 H11A O6 0.81 2.03 2.834(4) 168.5 2_667
O11 H11B O9 0.80 2.23 3.000(5) 163.2 2_666
O10 H10B O12 0.81 2.13 2.877(5) 153.7 .
O13 H13B O9 0.85 1.86 2.693(5) 163.7 .
O10 H10A O13 0.91 1.81 2.697(5) 164.6 1_556
